data_7714313
loop_
_publ_author_name
'Chen, Hsuan-Ying'
'Ganta, Prasanna Kumar'
'Teja, Mallemadugula Ravi'
'Chang, Chun-Juei'
'Anandan, Sambandam'
'Kamaraj, Rajiv'
'Chu, Yu-Ting'
'Ding, Shangwu'
'Chen, Hsing-Yin'

_publ_section_title
;
 Improvement of Catalytic Activity of Aluminum Complexes for the
 Ring-Opening Polymerization of \e&#x2011;Caprolactone: Aluminum
 Thioamidate and Thioureidate Systems
;
_journal_name_full 'Dalton Transactions'
_journal_paper_doi 10.1039/D3DT03198E
_journal_year 2023
_chemical_formula_moiety 'C38 H48 Al2 N2 O2'
_chemical_formula_sum 'C38 H48 Al2 N2 O2'
_chemical_formula_weight 618.74
_space_group_crystal_system triclinic
_space_group_IT_number 2
_space_group_name_Hall '-P 1'
_space_group_name_H-M_alt 'P -1'
_atom_sites_solution_hydrogens geom
_atom_sites_solution_primary dual
_audit_creation_date 2022-04-16
_audit_creation_method
;
Olex2 1.5
(compiled 2022.04.07 svn.rca3783a0 for OlexSys, GUI svn.r6498)
;
_audit_update_record
;
2023-03-23 deposited with the CCDC.	2023-10-25 downloaded from the CCDC.
;
_cell_angle_alpha 100.483(2)
_cell_angle_beta 98.099(2)
_cell_angle_gamma 90.645(2)
_cell_formula_units_Z 1
_cell_length_a 8.8582(2)
_cell_length_b 9.1762(2)
_cell_length_c 12.8820(2)
_cell_measurement_reflns_used 16087
_cell_measurement_temperature 113(2)
_cell_measurement_theta_max 26.9190
_cell_measurement_theta_min 1.6990
_cell_volume 1018.63(4)
_computing_cell_refinement 'CrysAlisPro 1.171.41.95a (Rigaku OD, 2021)'
_computing_data_collection 'CrysAlisPro 1.171.41.95a (Rigaku OD, 2021)'
_computing_data_reduction 'CrysAlisPro 1.171.41.95a (Rigaku OD, 2021)'
_computing_molecular_graphics 'Olex2 1.5 (Dolomanov et al., 2009)'
_computing_publication_material 'Olex2 1.5 (Dolomanov et al., 2009)'
_computing_structure_refinement 'SHELXL 2018/3 (Sheldrick, 2015)'
_computing_structure_solution 'SHELXT 2018/2 (Sheldrick, 2018)'
_diffrn_ambient_temperature 113(2)
_diffrn_detector 'Hybrid Pixel Array Detector'
_diffrn_detector_area_resol_mean 10.0000
_diffrn_measured_fraction_theta_full 0.999
_diffrn_measured_fraction_theta_max 0.999
_diffrn_measurement_details
;
List of Runs (angles in degrees, time in seconds):

  # Type    Start    End  Width  t~exp~   \w     \q     \k     \f   Frames
#--------------------------------------------------------------------------
  1  \w    -17.00 100.00   0.50    7.34    --   10.60  82.00 -90.00  234
  2  \w    -20.00 100.00   0.50    7.34    --   10.60  57.00-120.00  240
  3  \w    -17.00 100.00   0.50    7.34    --   10.60  82.00 -60.00  234
  4  \w    -17.00 100.00   0.50    7.34    --   10.60  82.00 150.00  234
  5  \w    -79.00  48.00   0.50    7.34    --   10.60 -38.00  60.00  254
  6  \w    -79.00  41.00   0.50    7.34    --   10.60 -57.00 -30.00  240
  7  \w    -79.00  48.00   0.50    7.34    --   10.60 -38.00  30.00  254
  8  \w    -17.00 100.00   0.50    7.34    --   10.60  82.00   0.00  234
  9  \w    -17.00 100.00   0.50    7.34    --   10.60  82.00-150.00  234
 10  \w    -41.00  79.00   0.50    7.34    --  -10.90  57.00  90.00  240
 11  \w   -100.00  17.00   0.50    7.34    --  -10.90 -82.00 -60.00  234
 12  \w   -100.00  17.00   0.50    7.34    --  -10.90 -82.00   0.00  234
 13  \w    -41.00  76.00   0.50    7.34    --  -10.90  57.00-120.00  234
;
_diffrn_measurement_device 'four-circle diffractometer'
_diffrn_measurement_device_type 'XtaLAB Pro II AFC12 (RINC): Kappa single'
_diffrn_measurement_method '\w scans'
_diffrn_orient_matrix_type 'CrysAlisPro convention (1999,Acta A55,543-557)'
_diffrn_orient_matrix_UB_11 0.0121538000
_diffrn_orient_matrix_UB_12 -0.0242394000
_diffrn_orient_matrix_UB_13 -0.0535818000
_diffrn_orient_matrix_UB_21 -0.0375823000
_diffrn_orient_matrix_UB_22 0.0626613000
_diffrn_orient_matrix_UB_23 -0.0146423000
_diffrn_orient_matrix_UB_31 0.0706455000
_diffrn_orient_matrix_UB_32 0.0409203000
_diffrn_orient_matrix_UB_33 0.0108545000
_diffrn_radiation_monochromator mirror
_diffrn_radiation_probe x-ray
_diffrn_radiation_type 'Mo K\a'
_diffrn_radiation_wavelength 0.71073
_diffrn_reflns_av_R_equivalents 0.0454
_diffrn_reflns_av_unetI/netI 0.0265
_diffrn_reflns_Laue_measured_fraction_full 0.999
_diffrn_reflns_Laue_measured_fraction_max 0.999
_diffrn_reflns_limit_h_max 9
_diffrn_reflns_limit_h_min -10
_diffrn_reflns_limit_k_max 10
_diffrn_reflns_limit_k_min -10
_diffrn_reflns_limit_l_max 15
_diffrn_reflns_limit_l_min -15
_diffrn_reflns_number 25684
_diffrn_reflns_point_group_measured_fraction_full 0.999
_diffrn_reflns_point_group_measured_fraction_max 0.999
_diffrn_reflns_theta_full 24.999
_diffrn_reflns_theta_max 24.999
_diffrn_reflns_theta_min 2.259
_diffrn_source 'micro-focus sealed X-ray tube'
_diffrn_source_type 'Rigaku (Mo) X-ray Source'
_exptl_absorpt_coefficient_mu 0.101
_exptl_absorpt_correction_T_max 1.00000
_exptl_absorpt_correction_T_min 0.25168
_exptl_absorpt_correction_type multi-scan
_exptl_absorpt_process_details
;
CrysAlisPro 1.171.41.95a (Rigaku Oxford Diffraction, 2021)
Empirical absorption correction using spherical harmonics,
implemented in SCALE3 ABSPACK scaling algorithm.
;
_exptl_crystal_colour colourless
_exptl_crystal_colour_primary colourless
_exptl_crystal_density_diffrn 1.009
_exptl_crystal_description block
_exptl_crystal_F_000 332
_exptl_crystal_size_max 0.2
_exptl_crystal_size_mid 0.2
_exptl_crystal_size_min 0.2
_refine_diff_density_max 0.431
_refine_diff_density_min -0.336
_refine_diff_density_rms 0.069
_refine_ls_extinction_method none
_refine_ls_goodness_of_fit_ref 1.077
_refine_ls_hydrogen_treatment constr
_refine_ls_matrix_type full
_refine_ls_number_parameters 223
_refine_ls_number_reflns 3589
_refine_ls_number_restraints 660
_refine_ls_restrained_S_all 1.110
_refine_ls_R_factor_all 0.0716
_refine_ls_R_factor_gt 0.0660
_refine_ls_shift/su_max 0.001
_refine_ls_shift/su_mean 0.000
_refine_ls_structure_factor_coef Fsqd
_refine_ls_weighting_details 'w=1/[\s^2^(Fo^2^)+(0.0549P)^2^+2.1733P] where P=(Fo^2^+2Fc^2^)/3'
_refine_ls_weighting_scheme calc
_refine_ls_wR_factor_gt 0.1704
_refine_ls_wR_factor_ref 0.1745
_reflns_Friedel_coverage 0.000
_reflns_number_gt 3246
_reflns_number_total 3589
_reflns_threshold_expression 'I > 2\s(I)'
_cod_data_source_file d3dt03198e3.cif
_cod_data_source_block k11104-hyc-b_autored
_cod_database_code 7714313
_shelx_shelxl_version_number 2018/3
_chemical_oxdiff_formula 'C38 H48 Al2 N2 O2'
_shelx_space_group_comment
;
The symmetry employed for this shelxl refinement is uniquely defined
by the following loop, which should always be used as a source of
symmetry information in preference to the above space-group names.
They are only intended as comments.
;
_olex2_refinement_description
;
1. Fixed Uiso
 At 1.2 times of:
  All C(H) groups
 At 1.5 times of:
  All C(H,H,H) groups
2. Uiso/Uaniso restraints and constraints
C1 \\sim C2 \\sim C3 \\sim C4 \\sim C5 \\sim C6 \\sim C7 \\sim C8 \\sim C9
\\sim C10 \\sim C11 \\sim C12 \\sim C13 \\sim C14 \\sim C15 \\sim C16 \\sim C17
\\sim C18 \\sim C19 \\sim C20 \\sim C21 \\sim N1 \\sim O1 \\sim Al1: within
3.8A with sigma of 0.01 and sigma for terminal atoms of 0.02 within 3.8A
3. Others
 Fixed Sof: C6(0.5) H6(0.5) C7(0.5) H7(0.5) C20(0.5) H20(0.5) C21(0.5) H21(0.5)
4.a Aromatic/amide H refined with riding coordinates:
 C3(H3), C4(H4), C6(H6), C7(H7), C11(H11), C13(H13), C20(H20), C21(H21)
4.b Idealised Me refined as rotating group:
 C8(H8A,H8B,H8C), C15(H15A,H15B,H15C), C16(H16A,H16B,H16C), C17(H17A,H17B,
 H17C), C18(H18A,H18B,H18C), C19(H19A,H19B,H19C)
;
_smtbx_masks_void_probe_radius 1.2
_smtbx_masks_void_truncation_radius 1.2
_olex2_submission_special_instructions 'No special instructions were received'
_oxdiff_exptl_absorpt_empirical_details
;
Empirical correction (ABSPACK) includes:
- Absorption correction using spherical harmonics
- Frame scaling
;
_oxdiff_exptl_absorpt_empirical_full_max 3.588
_oxdiff_exptl_absorpt_empirical_full_min 0.568

loop_
_space_group_symop_operation_xyz
'x, y, z'
'-x, -y, -z'

loop_
_atom_site_label
_atom_site_type_symbol
_atom_site_fract_x
_atom_site_fract_y
_atom_site_fract_z
_atom_site_U_iso_or_equiv
_atom_site_adp_type
_atom_site_occupancy
_atom_site_site_symmetry_order
_atom_site_calc_flag
_atom_site_refinement_flags_posn
_atom_site_refinement_flags_adp
_atom_site_refinement_flags_occupancy
_atom_site_disorder_assembly
_atom_site_disorder_group
Al1 Al 0.08611(9) 0.39869(10) 0.37188(6) 0.0252(2) Uani 1 1 d . U . . .
O1 O 0.0298(2) 0.3455(2) 0.48985(14) 0.0238(4) Uani 1 1 d . U . . .
N1 N 0.0695(2) 0.4589(3) 0.66098(17) 0.0238(5) Uani 1 1 d . U . . .
C1 C 0.1035(3) 0.3557(3) 0.5857(2) 0.0215(5) Uani 1 1 d . U . . .
C2 C 0.2186(3) 0.2404(3) 0.6012(2) 0.0240(6) Uani 1 1 d . U . . .
C3 C 0.3643(3) 0.2731(4) 0.6522(3) 0.0371(7) Uani 1 1 d . U . . .
H3 H 0.395232 0.370843 0.681566 0.044 Uiso 1 1 calc R U . . .
C4 C 0.4658(4) 0.1609(4) 0.6601(3) 0.0451(8) Uani 1 1 d . U . . .
H4 H 0.565551 0.185492 0.692608 0.054 Uiso 1 1 calc R U . . .
C5 C 0.4239(3) 0.0134(4) 0.6213(2) 0.0325(7) Uani 1 1 d . U . . .
C6 C 0.2793(9) -0.0117(9) 0.5945(6) 0.0306(13) Uani 0.5 1 d . U P . .
H6 H 0.242450 -0.109636 0.581136 0.037 Uiso 0.5 1 calc R U P . .
C7 C 0.1736(8) 0.0991(8) 0.5842(6) 0.0301(12) Uani 0.5 1 d . U P . .
H7 H 0.070363 0.072874 0.565155 0.036 Uiso 0.5 1 calc R U P . .
C8 C 0.5340(4) -0.1086(4) 0.6338(3) 0.0468(9) Uani 1 1 d . U . . .
H8A H 0.632483 -0.078632 0.620355 0.070 Uiso 1 1 calc R U . . .
H8B H 0.497498 -0.197047 0.583987 0.070 Uiso 1 1 calc R U . . .
H8C H 0.542052 -0.127773 0.705202 0.070 Uiso 1 1 calc R U . . .
C9 C 0.1302(3) 0.4573(4) 0.7715(2) 0.0294(6) Uani 1 1 d . U . . .
C10 C 0.2461(3) 0.5587(4) 0.8237(2) 0.0336(7) Uani 1 1 d . U . . .
C11 C 0.2979(4) 0.5576(4) 0.9315(2) 0.0450(8) Uani 1 1 d . U . . .
H11 H 0.376686 0.623533 0.967341 0.054 Uiso 1 1 calc R U . . .
C12 C 0.2351(4) 0.4609(5) 0.9859(3) 0.0520(9) Uani 1 1 d . U . . .
C13 C 0.1186(4) 0.3641(5) 0.9318(3) 0.0508(9) Uani 1 1 d . U . . .
H13 H 0.074778 0.300143 0.968409 0.061 Uiso 1 1 calc R U . . .
C14 C 0.0637(3) 0.3583(4) 0.8244(3) 0.0392(7) Uani 1 1 d . U . . .
C15 C 0.3186(4) 0.6634(4) 0.7674(3) 0.0379(7) Uani 1 1 d . U . . .
H15A H 0.403051 0.617324 0.736916 0.057 Uiso 1 1 calc R U . . .
H15B H 0.354432 0.752060 0.817277 0.057 Uiso 1 1 calc R U . . .
H15C H 0.244999 0.688194 0.711733 0.057 Uiso 1 1 calc R U . . .
C16 C 0.2936(5) 0.4608(7) 1.1024(3) 0.0836(17) Uani 1 1 d . U . . .
H16A H 0.334737 0.366168 1.109460 0.125 Uiso 1 1 calc R U . . .
H16B H 0.211137 0.478938 1.143508 0.125 Uiso 1 1 calc R U . . .
H16C H 0.371924 0.537158 1.127859 0.125 Uiso 1 1 calc R U . . .
C17 C -0.0604(4) 0.2451(5) 0.7680(3) 0.0556(10) Uani 1 1 d . U . . .
H17A H -0.131290 0.289893 0.720769 0.083 Uiso 1 1 calc R U . . .
H17B H -0.113098 0.210984 0.819773 0.083 Uiso 1 1 calc R U . . .
H17C H -0.015669 0.162707 0.727578 0.083 Uiso 1 1 calc R U . . .
C18 C 0.2868(3) 0.5034(4) 0.4106(2) 0.0303(7) Uani 1 1 d . U . . .
H18A H 0.279023 0.593008 0.460952 0.045 Uiso 1 1 calc R U . . .
H18B H 0.320174 0.527397 0.347737 0.045 Uiso 1 1 calc R U . . .
H18C H 0.359151 0.440955 0.441887 0.045 Uiso 1 1 calc R U . . .
C19 C 0.0605(4) 0.2246(4) 0.2559(3) 0.0499(10) Uani 1 1 d . U . . .
H19A H 0.156560 0.178234 0.251599 0.075 Uiso 1 1 calc R U . . .
H19B H 0.024993 0.255221 0.189559 0.075 Uiso 1 1 calc R U . . .
H19C H -0.012683 0.155343 0.269885 0.075 Uiso 1 1 calc R U . . .
C20 C 0.1827(7) 0.0927(7) 0.5341(6) 0.0248(11) Uani 0.5 1 d . U P . .
H20 H 0.095688 0.077087 0.483178 0.030 Uiso 0.5 1 calc R U P . .
C21 C 0.2778(8) -0.0221(8) 0.5467(6) 0.0276(13) Uani 0.5 1 d . U P . .
H21 H 0.252199 -0.118268 0.510287 0.033 Uiso 0.5 1 calc R U P . .

loop_
_atom_site_aniso_label
_atom_site_aniso_U_11
_atom_site_aniso_U_22
_atom_site_aniso_U_33
_atom_site_aniso_U_23
_atom_site_aniso_U_13
_atom_site_aniso_U_12
Al1 0.0222(4) 0.0330(5) 0.0191(4) 0.0029(3) 0.0006(3) 0.0108(3)
O1 0.0220(9) 0.0251(9) 0.0227(9) 0.0048(7) -0.0025(7) 0.0031(7)
N1 0.0196(11) 0.0333(12) 0.0203(11) 0.0099(9) 0.0021(8) 0.0073(9)
C1 0.0172(11) 0.0246(12) 0.0241(12) 0.0093(10) 0.0019(10) 0.0015(10)
C2 0.0206(12) 0.0278(13) 0.0263(12) 0.0112(10) 0.0041(10) 0.0055(10)
C3 0.0273(14) 0.0393(15) 0.0371(15) -0.0067(12) -0.0035(12) 0.0104(12)
C4 0.0294(15) 0.0537(18) 0.0417(17) -0.0086(15) -0.0087(13) 0.0197(14)
C5 0.0331(15) 0.0405(16) 0.0308(14) 0.0176(12) 0.0126(12) 0.0173(13)
C6 0.033(2) 0.026(2) 0.033(3) 0.008(3) 0.002(3) 0.005(2)
C7 0.024(2) 0.034(2) 0.032(2) 0.008(2) -0.001(2) 0.0041(19)
C8 0.050(2) 0.057(2) 0.0427(19) 0.0239(17) 0.0169(16) 0.0323(17)
C9 0.0225(13) 0.0480(15) 0.0206(12) 0.0114(11) 0.0049(10) 0.0181(12)
C10 0.0280(14) 0.0478(16) 0.0236(13) 0.0037(12) 0.0017(11) 0.0207(12)
C11 0.0357(16) 0.071(2) 0.0248(15) -0.0003(15) 0.0006(13) 0.0309(15)
C12 0.0372(17) 0.099(3) 0.0245(15) 0.0176(17) 0.0098(13) 0.0396(18)
C13 0.0341(16) 0.095(2) 0.0354(16) 0.0346(17) 0.0152(14) 0.0288(17)
C14 0.0245(14) 0.0674(19) 0.0337(15) 0.0252(14) 0.0095(12) 0.0184(13)
C15 0.0364(17) 0.0367(17) 0.0350(17) 0.0000(14) -0.0064(13) 0.0091(14)
C16 0.060(3) 0.173(5) 0.0246(18) 0.028(2) 0.0129(17) 0.064(3)
C17 0.0310(17) 0.087(3) 0.063(2) 0.050(2) 0.0081(16) 0.0021(18)
C18 0.0202(14) 0.0433(17) 0.0312(15) 0.0164(13) 0.0045(12) 0.0089(12)
C19 0.046(2) 0.059(2) 0.0320(17) -0.0150(16) -0.0100(15) 0.0322(17)
C20 0.022(2) 0.028(2) 0.026(2) 0.009(2) 0.003(2) 0.0048(19)
C21 0.028(2) 0.027(2) 0.028(3) 0.006(3) 0.004(3) 0.004(2)

loop_
_atom_type_symbol
_atom_type_description
_atom_type_scat_dispersion_real
_atom_type_scat_dispersion_imag
_atom_type_scat_source
C C 0.0033 0.0016 'International Tables Vol C Tables 4.2.6.8 and 6.1.1.4'
H H 0.0000 0.0000 'International Tables Vol C Tables 4.2.6.8 and 6.1.1.4'
Al Al 0.0645 0.0514 'International Tables Vol C Tables 4.2.6.8 and 6.1.1.4'
N N 0.0061 0.0033 'International Tables Vol C Tables 4.2.6.8 and 6.1.1.4'
O O 0.0106 0.0060 'International Tables Vol C Tables 4.2.6.8 and 6.1.1.4'

loop_
_geom_angle_atom_site_label_1
_geom_angle_atom_site_label_2
_geom_angle_atom_site_label_3
_geom_angle
_geom_angle_site_symmetry_1
_geom_angle_site_symmetry_3
_geom_angle_publ_flag
O1 Al1 N1 101.77(9) . 2_566 ?
O1 Al1 C18 108.86(11) . . ?
O1 Al1 C19 108.62(15) . . ?
N1 Al1 C18 109.00(12) 2_566 . ?
C19 Al1 N1 108.64(12) . 2_566 ?
C19 Al1 C18 118.63(15) . . ?
C1 O1 Al1 130.90(17) . . ?
C1 N1 Al1 119.96(18) . 2_566 ?
C1 N1 C9 120.1(2) . . ?
C9 N1 Al1 119.42(17) . 2_566 ?
O1 C1 C2 116.2(2) . . ?
N1 C1 O1 119.0(2) . . ?
N1 C1 C2 124.8(2) . . ?
C3 C2 C1 123.4(3) . . ?
C3 C2 C20 118.7(3) . . ?
C7 C2 C1 119.7(4) . . ?
C7 C2 C3 115.7(4) . . ?
C7 C2 C20 26.3(3) . . ?
C20 C2 C1 115.9(3) . . ?
C2 C3 H3 120.0 . . ?
C2 C3 C4 120.0(3) . . ?
C4 C3 H3 120.0 . . ?
C3 C4 H4 118.9 . . ?
C5 C4 C3 122.2(3) . . ?
C5 C4 H4 118.9 . . ?
C4 C5 C8 121.8(3) . . ?
C4 C5 C21 118.1(4) . . ?
C6 C5 C4 114.1(4) . . ?
C6 C5 C8 122.7(5) . . ?
C6 C5 C21 23.6(3) . . ?
C21 C5 C8 118.9(4) . . ?
C5 C6 H6 117.9 . . ?
C5 C6 C7 124.2(7) . . ?
C7 C6 H6 117.9 . . ?
C2 C7 C6 121.0(6) . . ?
C2 C7 H7 119.5 . . ?
C6 C7 H7 119.5 . . ?
C5 C8 H8A 109.5 . . ?
C5 C8 H8B 109.5 . . ?
C5 C8 H8C 109.5 . . ?
H8A C8 H8B 109.5 . . ?
H8A C8 H8C 109.5 . . ?
H8B C8 H8C 109.5 . . ?
C10 C9 N1 119.5(3) . . ?
C10 C9 C14 121.7(3) . . ?
C14 C9 N1 118.7(3) . . ?
C9 C10 C11 117.9(3) . . ?
C9 C10 C15 121.9(3) . . ?
C11 C10 C15 120.1(3) . . ?
C10 C11 H11 119.1 . . ?
C12 C11 C10 121.8(4) . . ?
C12 C11 H11 119.1 . . ?
C11 C12 C16 120.9(4) . . ?
C13 C12 C11 118.4(3) . . ?
C13 C12 C16 120.6(4) . . ?
C12 C13 H13 118.7 . . ?
C12 C13 C14 122.5(4) . . ?
C14 C13 H13 118.7 . . ?
C9 C14 C17 122.3(3) . . ?
C13 C14 C9 117.6(3) . . ?
C13 C14 C17 120.1(3) . . ?
C10 C15 H15A 109.5 . . ?
C10 C15 H15B 109.5 . . ?
C10 C15 H15C 109.5 . . ?
H15A C15 H15B 109.5 . . ?
H15A C15 H15C 109.5 . . ?
H15B C15 H15C 109.5 . . ?
C12 C16 H16A 109.5 . . ?
C12 C16 H16B 109.5 . . ?
C12 C16 H16C 109.5 . . ?
H16A C16 H16B 109.5 . . ?
H16A C16 H16C 109.5 . . ?
H16B C16 H16C 109.5 . . ?
C14 C17 H17A 109.5 . . ?
C14 C17 H17B 109.5 . . ?
C14 C17 H17C 109.5 . . ?
H17A C17 H17B 109.5 . . ?
H17A C17 H17C 109.5 . . ?
H17B C17 H17C 109.5 . . ?
Al1 C18 H18A 109.5 . . ?
Al1 C18 H18B 109.5 . . ?
Al1 C18 H18C 109.5 . . ?
H18A C18 H18B 109.5 . . ?
H18A C18 H18C 109.5 . . ?
H18B C18 H18C 109.5 . . ?
Al1 C19 H19A 109.5 . . ?
Al1 C19 H19B 109.5 . . ?
Al1 C19 H19C 109.5 . . ?
H19A C19 H19B 109.5 . . ?
H19A C19 H19C 109.5 . . ?
H19B C19 H19C 109.5 . . ?
C2 C20 H20 120.0 . . ?
C21 C20 C2 120.0(6) . . ?
C21 C20 H20 120.0 . . ?
C5 C21 H21 121.3 . . ?
C20 C21 C5 117.5(6) . . ?
C20 C21 H21 121.3 . . ?

loop_
_geom_bond_atom_site_label_1
_geom_bond_atom_site_label_2
_geom_bond_distance
_geom_bond_site_symmetry_2
_geom_bond_publ_flag
Al1 O1 1.810(2) . ?
Al1 N1 1.966(2) 2_566 ?
Al1 C18 1.967(3) . ?
Al1 C19 1.966(3) . ?
O1 C1 1.299(3) . ?
N1 C1 1.297(4) . ?
N1 C9 1.452(3) . ?
C1 C2 1.497(4) . ?
C2 C3 1.367(4) . ?
C2 C7 1.322(8) . ?
C2 C20 1.474(7) . ?
C3 H3 0.9300 . ?
C3 C4 1.382(4) . ?
C4 H4 0.9300 . ?
C4 C5 1.381(5) . ?
C5 C6 1.286(8) . ?
C5 C8 1.509(4) . ?
C5 C21 1.493(8) . ?
C6 H6 0.9300 . ?
C6 C7 1.401(10) . ?
C7 H7 0.9300 . ?
C8 H8A 0.9600 . ?
C8 H8B 0.9600 . ?
C8 H8C 0.9600 . ?
C9 C10 1.389(5) . ?
C9 C14 1.401(5) . ?
C10 C11 1.401(4) . ?
C10 C15 1.495(5) . ?
C11 H11 0.9300 . ?
C11 C12 1.383(6) . ?
C12 C13 1.375(6) . ?
C12 C16 1.517(5) . ?
C13 H13 0.9300 . ?
C13 C14 1.392(5) . ?
C14 C17 1.513(5) . ?
C15 H15A 0.9600 . ?
C15 H15B 0.9600 . ?
C15 H15C 0.9600 . ?
C16 H16A 0.9600 . ?
C16 H16B 0.9600 . ?
C16 H16C 0.9600 . ?
C17 H17A 0.9600 . ?
C17 H17B 0.9600 . ?
C17 H17C 0.9600 . ?
C18 H18A 0.9600 . ?
C18 H18B 0.9600 . ?
C18 H18C 0.9600 . ?
C19 H19A 0.9600 . ?
C19 H19B 0.9600 . ?
C19 H19C 0.9600 . ?
C20 H20 0.9300 . ?
C20 C21 1.375(10) . ?
C21 H21 0.9300 . ?

loop_
_geom_torsion_atom_site_label_1
_geom_torsion_atom_site_label_2
_geom_torsion_atom_site_label_3
_geom_torsion_atom_site_label_4
_geom_torsion
_geom_torsion_site_symmetry_1
_geom_torsion_site_symmetry_2
_geom_torsion_site_symmetry_3
_geom_torsion_site_symmetry_4
_geom_torsion_publ_flag
Al1 O1 C1 N1 104.1(3) . . . . ?
Al1 O1 C1 C2 -78.5(3) . . . . ?
Al1 N1 C1 O1 -2.2(3) 2_566 . . . ?
Al1 N1 C1 C2 -179.4(2) 2_566 . . . ?
Al1 N1 C9 C10 -82.2(3) 2_566 . . . ?
Al1 N1 C9 C14 94.2(3) 2_566 . . . ?
O1 C1 C2 C3 131.6(3) . . . . ?
O1 C1 C2 C7 -61.8(5) . . . . ?
O1 C1 C2 C20 -32.3(4) . . . . ?
N1 Al1 O1 C1 -121.1(2) 2_566 . . . ?
N1 C1 C2 C3 -51.2(4) . . . . ?
N1 C1 C2 C7 115.4(5) . . . . ?
N1 C1 C2 C20 145.0(4) . . . . ?
N1 C9 C10 C11 177.7(2) . . . . ?
N1 C9 C10 C15 -4.4(4) . . . . ?
N1 C9 C14 C13 -176.7(3) . . . . ?
N1 C9 C14 C17 4.9(4) . . . . ?
C1 N1 C9 C10 106.3(3) . . . . ?
C1 N1 C9 C14 -77.3(3) . . . . ?
C1 C2 C3 C4 -177.7(3) . . . . ?
C1 C2 C7 C6 177.8(5) . . . . ?
C1 C2 C20 C21 -176.6(5) . . . . ?
C2 C3 C4 C5 -2.4(5) . . . . ?
C2 C20 C21 C5 -6.4(9) . . . . ?
C3 C2 C7 C6 -14.6(9) . . . . ?
C3 C2 C20 C21 18.7(8) . . . . ?
C3 C4 C5 C6 -11.2(6) . . . . ?
C3 C4 C5 C8 -177.7(3) . . . . ?
C3 C4 C5 C21 14.7(6) . . . . ?
C4 C5 C6 C7 12.3(9) . . . . ?
C4 C5 C21 C20 -9.7(8) . . . . ?
C5 C6 C7 C2 0.6(11) . . . . ?
C6 C5 C21 C20 76.3(14) . . . . ?
C7 C2 C3 C4 15.2(6) . . . . ?
C7 C2 C20 C21 -71.7(10) . . . . ?
C8 C5 C6 C7 178.7(6) . . . . ?
C8 C5 C21 C20 -177.6(5) . . . . ?
C9 N1 C1 O1 169.2(2) . . . . ?
C9 N1 C1 C2 -7.9(4) . . . . ?
C9 C10 C11 C12 -1.1(4) . . . . ?
C10 C9 C14 C13 -0.4(4) . . . . ?
C10 C9 C14 C17 -178.8(3) . . . . ?
C10 C11 C12 C13 -0.1(5) . . . . ?
C10 C11 C12 C16 179.6(3) . . . . ?
C11 C12 C13 C14 1.1(5) . . . . ?
C12 C13 C14 C9 -0.9(5) . . . . ?
C12 C13 C14 C17 177.5(3) . . . . ?
C14 C9 C10 C11 1.4(4) . . . . ?
C14 C9 C10 C15 179.3(3) . . . . ?
C15 C10 C11 C12 -179.1(3) . . . . ?
C16 C12 C13 C14 -178.5(3) . . . . ?
C18 Al1 O1 C1 -6.1(3) . . . . ?
C19 Al1 O1 C1 124.4(2) . . . . ?
C20 C2 C3 C4 -14.3(5) . . . . ?
C20 C2 C7 C6 88.7(12) . . . . ?
C21 C5 C6 C7 -93.2(15) . . . . ?

loop_
_smtbx_masks_void_nr
_smtbx_masks_void_average_x
_smtbx_masks_void_average_y
_smtbx_masks_void_average_z
_smtbx_masks_void_volume
_smtbx_masks_void_count_electrons
_smtbx_masks_void_content
1 -0.779 0.000 0.000 238.4 51.0 ?
